data_4025116
loop_
_publ_author_name
'Matthew R. Smith'
'Alexander J. Blake'
'Christopher J. Hayes'
'Malcolm F. G. Stevens'
'Christopher J. Moody'

_publ_section_title
;
Carbene Reactivity of 4-Diazo-4H-imidazoles toward Nucleophiles and
Aromatic Compounds
;
_journal_name_full 'Journal of Organic Chemistry'
_journal_page_first 9372
_journal_page_last 9380
_journal_paper_doi 10.1021/jo902165w
_journal_volume 74
_journal_year 2009
_chemical_formula_moiety 'C17 H15 N3 O2, H2 O'
_chemical_formula_sum 'C17 H17 N3 O3'
_chemical_formula_weight 311.34
_chemical_name_systematic
; 
 ? 
;
_space_group_IT_number 14
_symmetry_cell_setting monoclinic
_symmetry_space_group_name_Hall '-P 2yn'
_symmetry_space_group_name_H-M 'P 1 21/n 1'
_atom_sites_solution_hydrogens 'water H atoms from delta-F; others placed geometrically'
_atom_sites_solution_primary direct
_audit_creation_method 'enCIFer editing of SHELXL97 CIF output'
_cell_angle_alpha 90.00
_cell_angle_beta 104.200(4)
_cell_angle_gamma 90.00
_cell_formula_units_Z 4
_cell_length_a 7.273(2)
_cell_length_b 22.469(5)
_cell_length_c 9.528(2)
_cell_measurement_reflns_used 2475
_cell_measurement_temperature 150(2)
_cell_measurement_theta_max 26.1
_cell_measurement_theta_min 2.4
_cell_volume 1509.4(10)
_computing_cell_refinement 'Bruker SAINT version 6.36A (Bruker, 2000)'
_computing_data_collection 'Bruker SMART version 5.625 (Bruker, 2001)'
_computing_data_reduction 'Bruker SAINT; Bruker SHELXTL (Bruker, 2001)'
_computing_publication_material 'enCIFer (Allen et al., 2004); PLATON (Spek, 2003)'
_computing_structure_refinement 'SHELXL97 (Sheldrick, 1997)'
_computing_structure_solution 'SHELXS97 (Sheldrick, 1990)'
_diffrn_ambient_temperature 150(2)
_diffrn_measured_fraction_theta_full 0.997
_diffrn_measured_fraction_theta_max 0.997
_diffrn_measurement_device_type 'Bruker SMART APEX CCD area detector'
_diffrn_measurement_method omega
_diffrn_radiation_monochromator graphite
_diffrn_radiation_source 'sealed tube'
_diffrn_radiation_type MoK\a
_diffrn_radiation_wavelength 0.71073
_diffrn_reflns_av_R_equivalents 0.137
_diffrn_reflns_av_sigmaI/netI 0.081
_diffrn_reflns_limit_h_max 9
_diffrn_reflns_limit_h_min -9
_diffrn_reflns_limit_k_max 29
_diffrn_reflns_limit_k_min -29
_diffrn_reflns_limit_l_max 12
_diffrn_reflns_limit_l_min -12
_diffrn_reflns_number 13082
_diffrn_reflns_theta_full 27.50
_diffrn_reflns_theta_max 27.54
_diffrn_reflns_theta_min 2.38
_diffrn_standards_decay_% 0
_diffrn_standards_number 0
_exptl_absorpt_coefficient_mu 0.096
_exptl_absorpt_correction_type none
_exptl_crystal_colour yellow
_exptl_crystal_density_diffrn 1.370
_exptl_crystal_density_method 'not measured'
_exptl_crystal_description lath
_exptl_crystal_F_000 656
_exptl_crystal_size_max 1.08
_exptl_crystal_size_mid 0.28
_exptl_crystal_size_min 0.06
_refine_diff_density_max 0.35
_refine_diff_density_min -0.30
_refine_diff_density_rms 0.06
_refine_ls_extinction_method none
_refine_ls_goodness_of_fit_ref 1.07
_refine_ls_hydrogen_treatment 'rigid rotor; riding model'
_refine_ls_matrix_type full
_refine_ls_number_parameters 216
_refine_ls_number_reflns 3474
_refine_ls_number_restraints 3
_refine_ls_restrained_S_all 1.07
_refine_ls_R_factor_all 0.0616
_refine_ls_R_factor_gt 0.0526
_refine_ls_shift/su_max 0.001
_refine_ls_shift/su_mean 0.000
_refine_ls_structure_factor_coef Fsqd
_refine_ls_weighting_details 'calc w=1/[\s^2^(Fo^2^)+(0.052P)^2^+0.242P] where P=(Fo^2^+2Fc^2^)/3'
_refine_ls_weighting_scheme calc
_refine_ls_wR_factor_gt 0.130
_refine_ls_wR_factor_ref 0.136
_reflns_number_gt 2965
_reflns_number_total 3474
_reflns_threshold_expression I>2\s(I)
_cod_data_source_file jo902165w_si_001.cif
_cod_data_source_block pyimet
_cod_depositor_comments
;
The following automatic conversions were performed:
'_symmetry_cell_setting' value 'Monoclinic' changed to 'monoclinic'
according to '/home/saulius/struct/CIF-dictionaries/cif_core.dic'
dictionary named 'cif_core.dic' version 2.4.1 from 2010-06-29.

Automatic conversion script
Id: cif_fix_enum 1527 2010-12-29 10:47:43Z saulius 
;
_cod_original_sg_symbol_H-M 'P 21/n'
_cod_database_code 4025116

loop_
_symmetry_equiv_pos_as_xyz
'x, y, z'
'-x+1/2, y+1/2, -z+1/2'
'-x, -y, -z'
'x-1/2, -y-1/2, z-1/2'

loop_
_atom_site_label
_atom_site_type_symbol
_atom_site_fract_x
_atom_site_fract_y
_atom_site_fract_z
_atom_site_U_iso_or_equiv
_atom_site_adp_type
_atom_site_occupancy
_atom_site_symmetry_multiplicity
_atom_site_calc_flag
_atom_site_refinement_flags
_atom_site_disorder_assembly
_atom_site_disorder_group
N1 N 0.76280(17) -0.06986(6) -0.12588(12) 0.0220(3) Uani 1 1 d . . .
C2 C 0.78372(19) -0.08285(7) 0.01718(14) 0.0204(3) Uani 1 1 d . . .
N3 N 0.77233(16) -0.03575(6) 0.10194(12) 0.0212(3) Uani 1 1 d . . .
C4 C 0.74190(19) 0.01145(6) 0.00814(14) 0.0199(3) Uani 1 1 d . . .
C5 C 0.73633(19) -0.01098(6) -0.12824(14) 0.0196(3) Uani 1 1 d . . .
C6 C 0.80964(19) -0.14372(6) 0.07461(15) 0.0220(3) Uani 1 1 d . . .
C7 C 0.8401(2) -0.15364(7) 0.22390(16) 0.0249(3) Uani 1 1 d . . .
H7 H 0.8485 -0.1207 0.2876 0.030 Uiso 1 1 calc R . .
C8 C 0.8581(2) -0.21073(7) 0.27937(17) 0.0290(3) Uani 1 1 d . . .
H8 H 0.8783 -0.2167 0.3807 0.035 Uiso 1 1 calc R . .
C9 C 0.8470(2) -0.25934(7) 0.18800(18) 0.0316(4) Uani 1 1 d . . .
H9 H 0.8590 -0.2986 0.2263 0.038 Uiso 1 1 calc R . .
C10 C 0.8181(2) -0.25012(7) 0.04019(17) 0.0309(4) Uani 1 1 d . . .
H10 H 0.8109 -0.2833 -0.0228 0.037 Uiso 1 1 calc R . .
C11 C 0.7998(2) -0.19296(7) -0.01644(16) 0.0265(3) Uani 1 1 d . . .
H11 H 0.7804 -0.1873 -0.1178 0.032 Uiso 1 1 calc R . .
O12 O 0.73819(16) 0.08722(5) 0.18103(11) 0.0297(3) Uani 1 1 d . . .
C12 C 0.73003(19) 0.07246(7) 0.05717(15) 0.0211(3) Uani 1 1 d . . .
O13 O 0.71076(15) 0.11122(5) -0.05257(10) 0.0244(3) Uani 1 1 d . . .
C13 C 0.6969(2) 0.17372(7) -0.01834(16) 0.0258(3) Uani 1 1 d . . .
H13A H 0.8121 0.1866 0.0542 0.031 Uiso 1 1 calc R . .
H13B H 0.5853 0.1807 0.0217 0.031 Uiso 1 1 calc R . .
C14 C 0.6770(2) 0.20772(7) -0.15708(18) 0.0315(4) Uani 1 1 d . . .
H14A H 0.6673 0.2504 -0.1385 0.047 Uiso 1 1 calc R . .
H14B H 0.5625 0.1945 -0.2278 0.047 Uiso 1 1 calc R . .
H14C H 0.7883 0.2004 -0.1955 0.047 Uiso 1 1 calc R . .
N N 0.69847(16) 0.02097(5) -0.26379(12) 0.0194(3) Uani 1 1 d . . .
C15 C 0.8342(2) 0.02432(7) -0.33842(15) 0.0241(3) Uani 1 1 d . . .
H15 H 0.9543 0.0062 -0.3013 0.029 Uiso 1 1 calc R . .
C16 C 0.7974(2) 0.05414(7) -0.46838(16) 0.0283(3) Uani 1 1 d . . .
H16 H 0.8913 0.0562 -0.5221 0.034 Uiso 1 1 calc R . .
C17 C 0.6230(2) 0.08110(7) -0.52054(16) 0.0273(3) Uani 1 1 d . . .
H17A H 0.5959 0.1014 -0.6108 0.033 Uiso 1 1 calc R . .
C18 C 0.4881(2) 0.07828(7) -0.44010(15) 0.0256(3) Uani 1 1 d . . .
H18 H 0.3691 0.0976 -0.4735 0.031 Uiso 1 1 calc R . .
C19 C 0.5279(2) 0.04732(7) -0.31147(15) 0.0223(3) Uani 1 1 d . . .
H19 H 0.4355 0.0445 -0.2565 0.027 Uiso 1 1 calc R . .
O1W O 1.10657(18) 0.12920(6) 0.35199(13) 0.0350(3) Uani 1 1 d D . .
H1W1 H 0.9901(13) 0.1292(9) 0.3157(19) 0.034(5) Uiso 1 1 d D . .
H1W2 H 1.154(3) 0.1153(11) 0.2879(19) 0.061(7) Uiso 1 1 d D . .

loop_
_atom_site_aniso_label
_atom_site_aniso_U_11
_atom_site_aniso_U_22
_atom_site_aniso_U_33
_atom_site_aniso_U_23
_atom_site_aniso_U_13
_atom_site_aniso_U_12
N1 0.0278(6) 0.0219(6) 0.0173(6) 0.0018(4) 0.0075(5) 0.0002(5)
C2 0.0208(7) 0.0236(8) 0.0173(7) 0.0022(5) 0.0053(5) -0.0010(5)
N3 0.0248(6) 0.0230(6) 0.0169(6) 0.0029(4) 0.0070(5) -0.0008(5)
C4 0.0231(7) 0.0226(8) 0.0151(6) 0.0016(5) 0.0066(5) 0.0001(5)
C5 0.0232(7) 0.0205(7) 0.0162(6) 0.0021(5) 0.0069(5) 0.0000(5)
C6 0.0223(7) 0.0224(8) 0.0223(7) 0.0041(5) 0.0075(6) -0.0003(5)
C7 0.0293(7) 0.0247(8) 0.0218(7) 0.0026(6) 0.0086(6) -0.0006(6)
C8 0.0375(8) 0.0279(8) 0.0225(7) 0.0063(6) 0.0092(6) 0.0000(6)
C9 0.0417(9) 0.0225(8) 0.0320(8) 0.0077(6) 0.0117(7) 0.0012(6)
C10 0.0415(9) 0.0239(8) 0.0277(8) -0.0010(6) 0.0093(7) -0.0007(7)
C11 0.0328(8) 0.0263(8) 0.0197(7) 0.0032(6) 0.0054(6) 0.0005(6)
O12 0.0429(6) 0.0320(6) 0.0172(5) -0.0038(4) 0.0131(5) -0.0012(5)
C12 0.0222(7) 0.0255(8) 0.0168(6) 0.0007(5) 0.0069(5) -0.0006(5)
O13 0.0402(6) 0.0177(6) 0.0174(5) -0.0003(4) 0.0109(4) 0.0011(4)
C13 0.0336(8) 0.0190(8) 0.0277(8) -0.0040(5) 0.0129(6) -0.0003(6)
C14 0.0393(9) 0.0224(8) 0.0341(9) 0.0039(6) 0.0114(7) 0.0017(6)
N 0.0273(6) 0.0188(6) 0.0126(5) 0.0001(4) 0.0060(4) -0.0014(5)
C15 0.0275(7) 0.0265(8) 0.0199(7) 0.0007(5) 0.0089(6) -0.0016(6)
C16 0.0379(8) 0.0298(9) 0.0208(7) 0.0016(6) 0.0144(6) -0.0045(6)
C17 0.0457(9) 0.0204(8) 0.0160(7) 0.0028(5) 0.0080(6) -0.0007(6)
C18 0.0360(8) 0.0221(8) 0.0187(7) 0.0009(5) 0.0065(6) 0.0048(6)
C19 0.0279(7) 0.0233(8) 0.0168(6) -0.0009(5) 0.0071(5) 0.0019(5)
O1W 0.0390(7) 0.0416(7) 0.0243(6) -0.0022(5) 0.0075(5) 0.0063(5)

loop_
_atom_type_symbol
_atom_type_description
_atom_type_scat_dispersion_real
_atom_type_scat_dispersion_imag
_atom_type_scat_source
C C 0.0033 0.0016 'International Tables Vol C Tables 4.2.6.8 and 6.1.1.4'
H H 0.0000 0.0000 'International Tables Vol C Tables 4.2.6.8 and 6.1.1.4'
N N 0.0061 0.0033 'International Tables Vol C Tables 4.2.6.8 and 6.1.1.4'
O O 0.0106 0.0060 'International Tables Vol C Tables 4.2.6.8 and 6.1.1.4'

loop_
_geom_angle_atom_site_label_1
_geom_angle_atom_site_label_2
_geom_angle_atom_site_label_3
_geom_angle
_geom_angle_site_symmetry_1
_geom_angle_site_symmetry_3
_geom_angle_publ_flag
C5 N1 C2 102.05(12) . . ?
N3 C2 N1 115.00(13) . . ?
N3 C2 C6 122.01(12) . . ?
N1 C2 C6 122.96(13) . . ?
C2 N3 C4 103.96(11) . . ?
N3 C4 C5 107.05(13) . . ?
N3 C4 C12 122.13(12) . . ?
C5 C4 C12 130.74(13) . . ?
N1 C5 C4 111.94(12) . . ?
N1 C5 N 120.16(12) . . ?
C4 C5 N 127.84(13) . . ?
C11 C6 C7 118.38(14) . . ?
C11 C6 C2 121.60(13) . . ?
C7 C6 C2 120.00(13) . . ?
C8 C7 C6 120.81(14) . . ?
C8 C7 H7 119.6 . . ?
C6 C7 H7 119.6 . . ?
C7 C8 C9 120.39(15) . . ?
C7 C8 H8 119.8 . . ?
C9 C8 H8 119.8 . . ?
C8 C9 C10 119.38(15) . . ?
C8 C9 H9 120.3 . . ?
C10 C9 H9 120.3 . . ?
C11 C10 C9 120.62(15) . . ?
C11 C10 H10 119.7 . . ?
C9 C10 H10 119.7 . . ?
C10 C11 C6 120.43(14) . . ?
C10 C11 H11 119.8 . . ?
C6 C11 H11 119.8 . . ?
O12 C12 O13 123.48(14) . . ?
O12 C12 C4 125.19(13) . . ?
O13 C12 C4 111.33(11) . . ?
C12 O13 C13 116.93(11) . . ?
O13 C13 C14 106.94(12) . . ?
O13 C13 H13A 110.3 . . ?
C14 C13 H13A 110.3 . . ?
O13 C13 H13B 110.3 . . ?
C14 C13 H13B 110.3 . . ?
H13A C13 H13B 108.6 . . ?
C13 C14 H14A 109.5 . . ?
C13 C14 H14B 109.5 . . ?
H14A C14 H14B 109.5 . . ?
C13 C14 H14C 109.5 . . ?
H14A C14 H14C 109.5 . . ?
H14B C14 H14C 109.5 . . ?
C19 N C15 121.87(12) . . ?
C19 N C5 118.51(11) . . ?
C15 N C5 119.61(12) . . ?
N C15 C16 119.63(14) . . ?
N C15 H15 120.2 . . ?
C16 C15 H15 120.2 . . ?
C15 C16 C17 119.71(14) . . ?
C15 C16 H16 120.1 . . ?
C17 C16 H16 120.1 . . ?
C16 C17 C18 119.48(13) . . ?
C16 C17 H17A 120.3 . . ?
C18 C17 H17A 120.3 . . ?
C19 C18 C17 119.48(14) . . ?
C19 C18 H18 120.3 . . ?
C17 C18 H18 120.3 . . ?
N C19 C18 119.79(13) . . ?
N C19 H19 120.1 . . ?
C18 C19 H19 120.1 . . ?
H1W1 O1W H1W2 104.8(17) . . ?

loop_
_geom_bond_atom_site_label_1
_geom_bond_atom_site_label_2
_geom_bond_distance
_geom_bond_site_symmetry_2
_geom_bond_publ_flag
N1 C5 1.3362(19) . ?
N1 C2 1.3655(18) . ?
C2 N3 1.3461(19) . ?
C2 C6 1.468(2) . ?
N3 C4 1.3695(18) . ?
C4 C5 1.3851(18) . ?
C4 C12 1.458(2) . ?
C5 N 1.4439(17) . ?
C6 C11 1.397(2) . ?
C6 C7 1.403(2) . ?
C7 C8 1.381(2) . ?
C7 H7 0.9500 . ?
C8 C9 1.387(2) . ?
C8 H8 0.9500 . ?
C9 C10 1.388(2) . ?
C9 H9 0.9500 . ?
C10 C11 1.387(2) . ?
C10 H10 0.9500 . ?
C11 H11 0.9500 . ?
O12 C12 1.2132(17) . ?
C12 O13 1.3415(17) . ?
O13 C13 1.4508(18) . ?
C13 C14 1.503(2) . ?
C13 H13A 0.9900 . ?
C13 H13B 0.9900 . ?
C14 H14A 0.9800 . ?
C14 H14B 0.9800 . ?
C14 H14C 0.9800 . ?
N C19 1.3488(18) . ?
N C15 1.3528(18) . ?
C15 C16 1.375(2) . ?
C15 H15 0.9500 . ?
C16 C17 1.383(2) . ?
C16 H16 0.9500 . ?
C17 C18 1.387(2) . ?
C17 H17A 0.9500 . ?
C18 C19 1.377(2) . ?
C18 H18 0.9500 . ?
C19 H19 0.9500 . ?
O1W H1W1 0.83(2) . ?
O1W H1W2 0.83(2) . ?

loop_
_geom_hbond_atom_site_label_D
_geom_hbond_atom_site_label_H
_geom_hbond_atom_site_label_A
_geom_hbond_distance_DH
_geom_hbond_distance_HA
_geom_hbond_distance_DA
_geom_hbond_angle_DHA
_geom_hbond_site_symmetry_A
O1W H1W1 O12 0.83(2) 2.177(13) 2.9292(18) 150(2) .
O1W H1W2 N1 0.83(2) 2.063(11) 2.8855(17) 171(2) 3_755

loop_
_geom_torsion_atom_site_label_1
_geom_torsion_atom_site_label_2
_geom_torsion_atom_site_label_3
_geom_torsion_atom_site_label_4
_geom_torsion
_geom_torsion_site_symmetry_1
_geom_torsion_site_symmetry_2
_geom_torsion_site_symmetry_3
_geom_torsion_site_symmetry_4
_geom_torsion_publ_flag
C5 N1 C2 N3 -0.21(16) . . . . ?
C5 N1 C2 C6 177.60(12) . . . . ?
N1 C2 N3 C4 -0.02(16) . . . . ?
C6 C2 N3 C4 -177.86(12) . . . . ?
C2 N3 C4 C5 0.24(14) . . . . ?
C2 N3 C4 C12 -176.92(12) . . . . ?
C2 N1 C5 C4 0.36(15) . . . . ?
C2 N1 C5 N -176.97(12) . . . . ?
N3 C4 C5 N1 -0.40(16) . . . . ?
C12 C4 C5 N1 176.43(13) . . . . ?
N3 C4 C5 N 176.68(12) . . . . ?
C12 C4 C5 N -6.5(2) . . . . ?
N3 C2 C6 C11 172.61(13) . . . . ?
N1 C2 C6 C11 -5.1(2) . . . . ?
N3 C2 C6 C7 -5.7(2) . . . . ?
N1 C2 C6 C7 176.69(13) . . . . ?
C11 C6 C7 C8 -0.6(2) . . . . ?
C2 C6 C7 C8 177.70(13) . . . . ?
C6 C7 C8 C9 0.2(2) . . . . ?
C7 C8 C9 C10 0.2(2) . . . . ?
C8 C9 C10 C11 -0.2(2) . . . . ?
C9 C10 C11 C6 -0.2(2) . . . . ?
C7 C6 C11 C10 0.6(2) . . . . ?
C2 C6 C11 C10 -177.71(13) . . . . ?
N3 C4 C12 O12 -2.9(2) . . . . ?
C5 C4 C12 O12 -179.33(14) . . . . ?
N3 C4 C12 O13 176.38(12) . . . . ?
C5 C4 C12 O13 0.0(2) . . . . ?
O12 C12 O13 C13 -0.8(2) . . . . ?
C4 C12 O13 C13 179.89(11) . . . . ?
C12 O13 C13 C14 179.87(12) . . . . ?
N1 C5 N C19 114.67(15) . . . . ?
C4 C5 N C19 -62.19(19) . . . . ?
N1 C5 N C15 -66.05(17) . . . . ?
C4 C5 N C15 117.08(16) . . . . ?
C19 N C15 C16 -1.5(2) . . . . ?
C5 N C15 C16 179.22(14) . . . . ?
N C15 C16 C17 0.9(2) . . . . ?
C15 C16 C17 C18 0.7(2) . . . . ?
C16 C17 C18 C19 -1.8(2) . . . . ?
C15 N C19 C18 0.5(2) . . . . ?
C5 N C19 C18 179.76(13) . . . . ?
C17 C18 C19 N 1.2(2) . . . . ?

loop_
_cod_related_entry_id
_cod_related_entry_database
_cod_related_entry_code
1 ChemSpider 30659104
